data_4336802
loop_
_publ_author_name
'S. Pagola'
'K. T. Trowell'
'K. C. Havas'
'Z. D. Reed'
'D. G. Chan'
'M. J. Van Dongen'
'G. C. DeFotis'

_publ_section_title
;
 Crystal Structures of Manganese and Cobalt Dichloride Monohydrate and
 Deuteration Effects on Magnetic Behavior
;
_journal_name_full 'Inorganic Chemistry'
_journal_page_first 13341
_journal_page_last 13350
_journal_paper_doi 10.1021/ic4013075
_journal_volume 52
_journal_year 2013
_chemical_formula_moiety 'Cl2 Co D2 O'
_chemical_formula_sum 'Cl2 Co D2 O'
_chemical_formula_weight 149.85
_chemical_name_systematic 'Cobalt(II) chloride deuterated monohydrate'
_space_group_IT_number 62
_symmetry_cell_setting orthorhombic
_symmetry_space_group_name_Hall '-P 2ac 2n'
_symmetry_space_group_name_H-M 'P n m a'
_cell_angle_alpha 90.0
_cell_angle_beta 90.0
_cell_angle_gamma 90.0
_cell_formula_units_Z 4
_cell_length_a 8.8258(2)
_cell_length_b 3.5446(1)
_cell_length_c 11.2998(4)
_cell_volume 353.502(18)
_computing_structure_refinement GSAS
_computing_structure_solution EXPO2004
_diffrn_ambient_pressure 101
_diffrn_ambient_temperature 298
_diffrn_radiation_probe x-ray
_diffrn_radiation_type synchrotron
_diffrn_radiation_wavelength 0.700095
_exptl_crystal_density_diffrn 2.816
_exptl_crystal_F_000 284.0
_pd_char_colour purple
_refine_ls_goodness_of_fit_all 1.17
_refine_ls_hydrogen_treatment noref
_refine_ls_matrix_type full
_refine_ls_number_parameters 22
_refine_ls_number_restraints 0
_cod_data_source_file ic4013075_si_004.cif
_cod_data_source_block CoCl2.D2O
_cod_database_code 4336802

loop_
_symmetry_equiv_pos_site_id
_symmetry_equiv_pos_as_xyz
1 +x,+y,+z
2 -x+1/2,+y+1/2,+z+1/2
3 +x,-y+1/2,+z
4 -x+1/2,-y,+z+1/2
-1 -x,-y,-z
-2 +x+1/2,-y+1/2,-z+1/2
-3 -x,+y+1/2,-z
-4 +x+1/2,+y,-z+1/2

loop_
_atom_site_type_symbol
_atom_site_label
_atom_site_fract_x
_atom_site_fract_y
_atom_site_fract_z
_atom_site_occupancy
_atom_site_thermal_displace_type
_atom_site_U_iso_or_equiv
_atom_site_symmetry_multiplicity
Co Co 0.17866(98) 0.25 0.48132(76) 1.0 Uiso 0.0099(33) 4
Cl ClA 0.3087(18) -0.25 0.5870(15) 1.0 Uiso 0.0182(61) 4
Cl ClB -0.0331(18) 0.25 0.6238(12) 1.0 Uiso 0.0119(58) 4
O O 0.3314(36) 0.25 0.3532(27) 1.0 Uiso 0.050(15) 4
D D1 0.3085 0.25 0.2703 1.0 Uiso 0.061 4
D D2 0.4400 0.25 0.3565 1.0 Uiso 0.061 4

loop_
_atom_type_symbol
_atom_type_number_in_cell
Co 4.0
Cl 8.0
O 4.0
D 8.0

loop_
_geom_angle_atom_site_label_1
_geom_angle_atom_site_label_2
_geom_angle_atom_site_label_3
_geom_angle
_geom_angle_site_symmetry_1
_geom_angle_site_symmetry_3
_geom_angle_publ_flag
ClA Co ClA 93.88(19) 1_555 1_565 n
ClA Co ClB 92.1(5) 1_555 1_555 n
ClA Co ClB 87.64(11) 1_555 -1_556 n
ClA Co ClB 177.17(23) 1_555 -1_566 n
ClA Co O 92.3(8) 1_555 1_555 n
ClB Co ClB 85.43(18) 1_555 -1_556 n
ClB Co O 173.6(12) 1_555 1_555 n
ClB Co ClB 90.74(18) -1_556 -1_566 n
ClB Co O 90.15(27) -1_556 1_555 n

loop_
_geom_bond_atom_site_label_1
_geom_bond_atom_site_label_2
_geom_bond_distance
_geom_bond_site_symmetry_2
_geom_bond_publ_flag
Co ClA 2.426(13) 1_555 n
Co ClA 2.426(13) 1_565 n
Co ClB 2.467(17) 1_555 n
Co ClB 2.491(12) -1_556 n
Co ClB 2.491(12) -1_566 n
Co O 1.98(4) 1_555 n
